data_7024342
loop_
_publ_author_name
'Mas-Ballest\'e, Rub\'en'
'Guijarro, Alejandro'
'Gonz\'alez-Prieto, Rodrigo'
'Castillo, Oscar'
'Sanz Miguel, Pablo J.'
'Zamora, F\'elix'

_publ_section_title
;
 S-S bond reactivity in metal-perthiocarboxylato compounds.
;
_journal_issue 6
_journal_name_full 'Dalton transactions (Cambridge, England : 2003)'
_journal_page_first 1511
_journal_page_last 1518
_journal_paper_doi 10.1039/b915518j
_journal_volume 39
_journal_year 2010
_chemical_formula_iupac '[Ni(C2H3S2)(C2H3S3)]'
_chemical_formula_moiety 'C4 H6 Ni S5'
_chemical_formula_sum 'C4 H6 Ni S5'
_chemical_formula_weight 273.10
_chemical_name_common
;
(dithioacetato-k2S,S')(perthioacetato-k2S,S')nickel(II)
;
_chemical_name_systematic
;
(dithioacetato-k2S,S')(perthioacetato-k2S,S')nickel(II)
;
_space_group_IT_number 14
_symmetry_cell_setting monoclinic
_symmetry_space_group_name_Hall '-P 2ybc'
_symmetry_space_group_name_H-M 'P 1 21/c 1'
_atom_sites_solution_hydrogens geom
_atom_sites_solution_primary direct
_atom_sites_solution_secondary difmap
_audit_creation_method SHELXL-97
_cell_angle_alpha 90.00
_cell_angle_beta 113.74(5)
_cell_angle_gamma 90.00
_cell_formula_units_Z 4
_cell_length_a 7.755(3)
_cell_length_b 11.059(3)
_cell_length_c 12.411(5)
_cell_measurement_reflns_used 4891
_cell_measurement_temperature 293(2)
_cell_measurement_theta_max 28.35
_cell_measurement_theta_min 2.57
_cell_volume 974.3(7)
_computing_cell_refinement 'CrysAlis CCD (Oxford Diffraction, 2003)'
_computing_data_collection 'CrysAlis CCD (Oxford Diffraction, 2003)'
_computing_data_reduction 'CrysAlis RED (Oxford Diffraction, 2003)'
_computing_molecular_graphics 'Ortep-3 (Farrugia, 1997)'
_computing_publication_material 'WinGX (Farrugia, 1999)'
_computing_structure_refinement 'SHELXL-97 (Sheldrick, 1997)'
_computing_structure_solution 'Sir92 (Altamore et al., 1993)'
_diffrn_ambient_temperature 293(2)
_diffrn_measured_fraction_theta_full 0.981
_diffrn_measured_fraction_theta_max 0.981
_diffrn_measurement_device_type Xcalibur
_diffrn_measurement_method \w
_diffrn_radiation_monochromator graphite
_diffrn_radiation_source 'fine-focus sealed tube'
_diffrn_radiation_type MoK\a
_diffrn_radiation_wavelength 0.71069
_diffrn_reflns_av_R_equivalents 0.0809
_diffrn_reflns_av_sigmaI/netI 0.0869
_diffrn_reflns_limit_h_max 10
_diffrn_reflns_limit_h_min -7
_diffrn_reflns_limit_k_max 14
_diffrn_reflns_limit_k_min -14
_diffrn_reflns_limit_l_max 11
_diffrn_reflns_limit_l_min -16
_diffrn_reflns_number 4953
_diffrn_reflns_theta_full 28.35
_diffrn_reflns_theta_max 28.35
_diffrn_reflns_theta_min 2.57
_diffrn_standards_decay_% 0
_diffrn_standards_interval_count 0
_diffrn_standards_interval_time 0
_diffrn_standards_number 0
_exptl_absorpt_coefficient_mu 2.989
_exptl_absorpt_correction_T_max 0.928
_exptl_absorpt_correction_T_min 0.889
_exptl_absorpt_correction_type numerical
_exptl_absorpt_process_details 'CrysAlis RED (Oxford Diffraction, 2003)'
_exptl_crystal_colour 'dark blue'
_exptl_crystal_density_diffrn 1.862
_exptl_crystal_density_method 'not measured'
_exptl_crystal_description prismatic
_exptl_crystal_F_000 552
_exptl_crystal_size_max 0.10
_exptl_crystal_size_mid 0.04
_exptl_crystal_size_min 0.03
_refine_diff_density_max 0.818
_refine_diff_density_min -0.631
_refine_diff_density_rms 0.177
_refine_ls_extinction_method none
_refine_ls_goodness_of_fit_ref 0.931
_refine_ls_hydrogen_treatment constr
_refine_ls_matrix_type full
_refine_ls_number_parameters 94
_refine_ls_number_reflns 4953
_refine_ls_number_restraints 0
_refine_ls_restrained_S_all 0.931
_refine_ls_R_factor_all 0.1324
_refine_ls_R_factor_gt 0.0775
_refine_ls_shift/su_max 0.000
_refine_ls_shift/su_mean 0.000
_refine_ls_structure_factor_coef Fsqd
_refine_ls_weighting_details 'calc w=1/[\s^2^(Fo^2^)+(0.1345P)^2^]'
_refine_ls_weighting_scheme calc
_refine_ls_wR_factor_gt 0.2117
_refine_ls_wR_factor_ref 0.2298
_reflns_number_gt 2506
_reflns_number_total 4953
_reflns_threshold_expression >2sigma(I)
_cod_data_source_file b915518j.txt
_cod_data_source_block compound2
_cod_original_sg_symbol_H-M 'P 21/c'
_cod_database_code 7024342

loop_
_symmetry_equiv_pos_as_xyz
'x, y, z'
'-x, y+1/2, -z+1/2'
'-x, -y, -z'
'x, -y-1/2, z-1/2'

loop_
_atom_site_label
_atom_site_type_symbol
_atom_site_fract_x
_atom_site_fract_y
_atom_site_fract_z
_atom_site_U_iso_or_equiv
_atom_site_adp_type
_atom_site_occupancy
_atom_site_symmetry_multiplicity
_atom_site_calc_flag
_atom_site_refinement_flags
Ni1 Ni 0.76656(12) 0.13125(7) 0.34797(7) 0.0572(3) Uani 1 1 d .
S11 S 0.7356(3) 0.01926(15) 0.47898(14) 0.0647(5) Uani 1 1 d .
S12 S 0.7245(3) -0.16398(16) 0.30771(18) 0.0722(6) Uani 1 1 d .
S13 S 0.7474(3) -0.00912(16) 0.22704(15) 0.0714(6) Uani 1 1 d .
C11 C 0.7129(9) -0.1247(5) 0.4319(6) 0.0593(17) Uani 1 1 d .
C12 C 0.6956(11) -0.2247(6) 0.5094(6) 0.072(2) Uani 1 1 d .
H12A H 0.5764 -0.2645 0.4707 0.108 Uiso 1 1 calc R
H12B H 0.7039 -0.1912 0.5827 0.108 Uiso 1 1 calc R
H12C H 0.7955 -0.2820 0.5240 0.108 Uiso 1 1 calc R
S21 S 0.7985(3) 0.27140(15) 0.22851(15) 0.0654(5) Uani 1 1 d .
S22 S 0.7794(3) 0.30015(16) 0.44500(16) 0.0722(6) Uani 1 1 d .
C21 C 0.7912(10) 0.3739(6) 0.3272(6) 0.0621(18) Uani 1 1 d .
C22 C 0.7961(10) 0.5024(5) 0.3169(6) 0.0688(19) Uani 1 1 d .
H22A H 0.8743 0.5365 0.3918 0.103 Uiso 1 1 calc R
H22B H 0.6708 0.5342 0.2917 0.103 Uiso 1 1 calc R
H22C H 0.8466 0.5228 0.2601 0.103 Uiso 1 1 calc R

loop_
_atom_site_aniso_label
_atom_site_aniso_U_11
_atom_site_aniso_U_22
_atom_site_aniso_U_33
_atom_site_aniso_U_23
_atom_site_aniso_U_13
_atom_site_aniso_U_12
Ni1 0.0601(6) 0.0608(6) 0.0559(5) -0.0054(4) 0.0286(5) -0.0029(4)
S11 0.0756(15) 0.0634(10) 0.0614(10) -0.0039(8) 0.0341(11) -0.0011(10)
S12 0.0941(17) 0.0594(10) 0.0770(12) -0.0019(8) 0.0489(13) -0.0005(10)
S13 0.0944(16) 0.0655(11) 0.0672(11) -0.0043(8) 0.0458(12) 0.0013(10)
C11 0.045(4) 0.062(4) 0.074(4) 0.000(3) 0.027(4) 0.005(3)
C12 0.075(6) 0.077(5) 0.069(4) 0.019(4) 0.034(4) 0.002(4)
S21 0.0793(14) 0.0640(10) 0.0607(10) 0.0022(8) 0.0364(11) -0.0032(9)
S22 0.0946(16) 0.0696(11) 0.0624(11) -0.0051(9) 0.0420(12) -0.0071(10)
C21 0.058(5) 0.062(4) 0.065(4) -0.003(3) 0.023(4) -0.005(3)
C22 0.065(5) 0.062(4) 0.077(4) -0.001(3) 0.027(5) -0.001(4)

loop_
_atom_type_symbol
_atom_type_description
_atom_type_scat_dispersion_real
_atom_type_scat_dispersion_imag
_atom_type_scat_source
C C 0.0033 0.0016 'International Tables Vol C Tables 4.2.6.8 and 6.1.1.4'
H H 0.0000 0.0000 'International Tables Vol C Tables 4.2.6.8 and 6.1.1.4'
S S 0.1246 0.1234 'International Tables Vol C Tables 4.2.6.8 and 6.1.1.4'
Ni Ni 0.3393 1.1124 'International Tables Vol C Tables 4.2.6.8 and 6.1.1.4'

loop_
_geom_angle_atom_site_label_1
_geom_angle_atom_site_label_2
_geom_angle_atom_site_label_3
_geom_angle
S13 Ni1 S11 96.73(7)
S13 Ni1 S22 169.00(8)
S11 Ni1 S22 94.00(7)
S13 Ni1 S21 91.90(7)
S11 Ni1 S21 171.35(7)
S22 Ni1 S21 77.36(7)
C11 S11 Ni1 108.2(2)
C11 S12 S13 106.8(2)
S12 S13 Ni1 105.29(9)
C12 C11 S12 117.3(5)
C12 C11 S11 119.8(5)
S12 C11 S11 122.7(4)
C11 C12 H12A 109.5
C11 C12 H12B 109.5
H12A C12 H12B 109.5
C11 C12 H12C 109.5
H12A C12 H12C 109.5
H12B C12 H12C 109.5
C21 S21 Ni1 86.5(2)
C21 S22 Ni1 86.7(2)
C22 C21 S21 126.4(5)
C22 C21 S22 124.3(5)
S21 C21 S22 109.3(4)
C21 C22 H22A 109.5
C21 C22 H22B 109.5
H22A C22 H22B 109.5
C21 C22 H22C 109.5
H22A C22 H22C 109.5
H22B C22 H22C 109.5

loop_
_geom_bond_atom_site_label_1
_geom_bond_atom_site_label_2
_geom_bond_distance
Ni1 S13 2.1225(18)
Ni1 S11 2.1331(18)
Ni1 S22 2.2028(19)
Ni1 S21 2.2267(18)
S11 C11 1.681(6)
S12 C11 1.638(6)
S12 S13 2.027(2)
C11 C12 1.506(8)
C12 H12A 0.9600
C12 H12B 0.9600
C12 H12C 0.9600
S21 C21 1.686(6)
S22 C21 1.709(6)
C21 C22 1.429(8)
C22 H22A 0.9600
C22 H22B 0.9600
C22 H22C 0.9600
